data_4078361
loop_
_publ_author_name
'Bould, Jonathan'
'Rath, Nigam P.'
'Barton, Lawrence'

_publ_section_title
;
 Metallaborane Heteroatom Incorporation Reactions:&#x00A0;
 Metallacarboranes, Metallathiaboranes, and an Iridaazaborane from
 Iridanonaborane Precursors
;
_journal_issue 23
_journal_name_full Organometallics
_journal_page_first 4916
_journal_paper_doi 10.1021/om960313w
_journal_volume 15
_journal_year 1996
_chemical_formula_sum 'C9 H29 B8 Ir O P2'
_chemical_formula_weight 493.94
_chemical_name_systematic
; 
 ? 
;
_space_group_IT_number 14
_symmetry_cell_setting monoclinic
_symmetry_space_group_name_Hall '-P 2yn'
_symmetry_space_group_name_H-M 'P 1 21/n 1'
_atom_sites_solution_hydrogens geom
_atom_sites_solution_primary direct
_atom_sites_solution_secondary difmap
_audit_creation_method SHELXL
_cell_angle_alpha 90.00
_cell_angle_beta 97.12(2)
_cell_angle_gamma 90.00
_cell_formula_units_Z 4
_cell_length_a 8.769(3)
_cell_length_b 16.666(5)
_cell_length_c 13.511(4)
_cell_measurement_reflns_used 27
_cell_measurement_temperature 295(2)
_cell_measurement_theta_max 15.758
_cell_measurement_theta_min 5.201
_cell_volume 1959.3(11)
_computing_cell_refinement 'Siemens P3'
_computing_data_collection 'Siemens P3'
_computing_data_reduction 'Siemens XDISK'
_computing_molecular_graphics 'Siemens SHELXTL'
_computing_publication_material 'Siemens SHELXTL'
_computing_structure_refinement 'SHELXL-93 (Sheldrick, 1993)'
_computing_structure_solution 'SHELXS-86 (Sheldrick, 1990)'
_diffrn_ambient_temperature 295(2)
_diffrn_measurement_device 'Siemens R3'
_diffrn_measurement_method '2\q/\w scans'
_diffrn_radiation_monochromator graphite
_diffrn_radiation_source 'fine-focus sealed tube'
_diffrn_radiation_type MoK\a
_diffrn_radiation_wavelength 0.71073
_diffrn_reflns_av_R_equivalents 0.0433
_diffrn_reflns_av_sigmaI/netI 0.0450
_diffrn_reflns_limit_h_max 12
_diffrn_reflns_limit_h_min -12
_diffrn_reflns_limit_k_max 23
_diffrn_reflns_limit_k_min 0
_diffrn_reflns_limit_l_max 19
_diffrn_reflns_limit_l_min -17
_diffrn_reflns_number 6016
_diffrn_reflns_theta_max 30.06
_diffrn_reflns_theta_min 1.95
_diffrn_standards_decay_% 3.51
_diffrn_standards_interval_count 97
_diffrn_standards_number 3
_exptl_absorpt_coefficient_mu 6.967
_exptl_crystal_colour colorless
_exptl_crystal_density_diffrn 1.674
_exptl_crystal_description rectangular
_exptl_crystal_F_000 952
_exptl_crystal_size_max 0.50
_exptl_crystal_size_mid 0.30
_exptl_crystal_size_min 0.20
_refine_diff_density_max 1.672
_refine_diff_density_min -0.751
_refine_diff_density_rms 0.137
_refine_ls_extinction_method none
_refine_ls_goodness_of_fit_all 1.030
_refine_ls_goodness_of_fit_obs 1.073
_refine_ls_matrix_type full
_refine_ls_number_parameters 240
_refine_ls_number_reflns 5750
_refine_ls_number_restraints 0
_refine_ls_restrained_S_all 1.031
_refine_ls_restrained_S_obs 1.073
_refine_ls_R_factor_all 0.0634
_refine_ls_R_factor_obs 0.0378
_refine_ls_shift/esd_max 0.001
_refine_ls_shift/esd_mean 0.000
_refine_ls_structure_factor_coef Fsqd
_refine_ls_weighting_details 'w=1/[\s^2^(Fo^2^)+(0.0374P)^2^+2.1208P] where P=(Fo^2^+2Fc^2^)/3'
_refine_ls_weighting_scheme calc
_refine_ls_wR_factor_all 0.0867
_refine_ls_wR_factor_obs 0.0766
_reflns_number_observed 4211
_reflns_number_total 5752
_reflns_observed_criterion >2sigma(I)
_cod_data_source_file om960313w.cif
_cod_data_source_block lb9294
_cod_depositor_comments
;
The following automatic conversions were performed:

'_symmetry_cell_setting' value 'Monoclinic' changed to 'monoclinic'
according to /home/saulius/struct/CIF-dictionaries/cif_core.dic
dictionary named 'cif_core.dic' version 2.4.1 from 2010-06-29.

Automatic conversion script
Id: cif_fix_values 1715 2011-07-08 13:25:40Z adriana 

The following automatic conversions were performed:

'_refine_ls_weighting_scheme' value 'calc
w=1/[\s^2^(Fo^2^)+(0.0374P)^2^+2.1208P] where P=(Fo^2^+2Fc^2^)/3' was
changed to 'calc'. New tag '_refine_ls_weighting_details' was
created. The value of the new tag was set to
'w=1/[\s^2^(Fo^2^)+(0.0374P)^2^+2.1208P] where P=(Fo^2^+2Fc^2^)/3'.

Automatic conversion script
Id: cif_fix_values 3143 2015-03-26 13:38:13Z robertas 
;
_cod_original_sg_symbol_H-M P2(1)/n
_cod_database_code 4078361

loop_
_symmetry_equiv_pos_as_xyz
'x, y, z'
'-x+1/2, y+1/2, -z+1/2'
'-x, -y, -z'
'x-1/2, -y-1/2, z-1/2'

loop_
_atom_site_aniso_label
_atom_site_aniso_U_11
_atom_site_aniso_U_22
_atom_site_aniso_U_33
_atom_site_aniso_U_23
_atom_site_aniso_U_13
_atom_site_aniso_U_12
Ir9 0.03326(9) 0.03545(10) 0.02860(9) -0.00149(9) -0.00042(6) 0.00170(9)
P1 0.0382(7) 0.0521(9) 0.0526(9) 0.0001(7) 0.0119(6) -0.0019(7)
P2 0.0598(10) 0.0375(7) 0.0438(8) 0.0005(7) 0.0039(7) 0.0075(7)
B1 0.044(4) 0.081(6) 0.053(4) -0.013(4) 0.016(3) -0.019(4)
B2 0.081(6) 0.060(5) 0.041(4) 0.004(3) 0.011(4) -0.023(4)
B3 0.061(4) 0.066(5) 0.050(4) -0.002(4) 0.007(3) -0.029(4)
B4 0.038(3) 0.065(5) 0.040(3) -0.012(3) 0.002(3) -0.009(3)
B5 0.034(3) 0.059(4) 0.043(3) -0.012(3) 0.002(2) 0.003(3)
B6 0.056(4) 0.059(4) 0.033(3) -0.001(3) 0.010(3) -0.011(4)
C7 0.069(4) 0.040(3) 0.043(3) 0.003(3) 0.001(3) -0.002(3)
C8 0.049(3) 0.049(3) 0.042(3) -0.006(3) 0.007(3) -0.001(3)
B10 0.045(3) 0.042(3) 0.036(3) -0.002(3) 0.000(2) 0.010(3)
B11 0.071(5) 0.043(4) 0.038(3) 0.010(3) -0.004(3) -0.011(3)
C9 0.063(4) 0.044(3) 0.042(3) -0.003(3) -0.002(3) 0.010(3)
O 0.137(6) 0.085(4) 0.040(3) -0.005(3) -0.027(3) 0.022(4)
C1 0.043(4) 0.111(8) 0.095(7) -0.020(6) 0.011(4) -0.023(4)
C2 0.083(6) 0.084(6) 0.071(5) -0.002(4) 0.041(5) -0.007(5)
C3 0.042(4) 0.073(5) 0.141(9) 0.017(5) 0.030(5) 0.016(4)
C4 0.091(6) 0.072(5) 0.076(6) 0.005(4) -0.009(5) 0.040(5)
C5 0.085(6) 0.045(4) 0.068(5) -0.017(4) -0.001(4) -0.004(4)
C6 0.138(9) 0.048(4) 0.084(6) 0.019(4) 0.045(6) 0.008(5)

loop_
_atom_site_label
_atom_site_type_symbol
_atom_site_fract_x
_atom_site_fract_y
_atom_site_fract_z
_atom_site_U_iso_or_equiv
_atom_site_thermal_displace_type
_atom_site_occupancy
_atom_site_calc_flag
_atom_site_refinement_flags
Ir9 Ir 0.02410(2) 0.166662(12) 0.127924(14) 0.03279(6) Uani 1 d .
P1 P 0.2836(2) 0.15723(10) 0.10462(13) 0.0471(4) Uani 1 d .
P2 P -0.0037(2) 0.30570(10) 0.11933(13) 0.0473(4) Uani 1 d .
B1 B -0.2005(9) 0.0804(6) 0.2921(6) 0.058(2) Uani 1 d .
B2 B -0.0546(11) 0.0157(5) 0.3445(6) 0.060(2) Uani 1 d .
B3 B -0.1405(10) -0.0001(6) 0.2235(6) 0.059(2) Uani 1 d .
B4 B -0.1753(8) 0.0938(5) 0.1640(5) 0.048(2) Uani 1 d .
B5 B -0.1124(7) 0.1706(5) 0.2573(5) 0.0454(15) Uani 1 d .
B6 B -0.0367(9) 0.1178(5) 0.3679(5) 0.049(2) Uani 1 d .
C7 C 0.0565(8) -0.0014(4) 0.2518(4) 0.051(2) Uani 1 d .
C8 C -0.0113(7) 0.0387(4) 0.1509(5) 0.0464(14) Uani 1 d .
B10 B 0.0894(8) 0.1646(5) 0.2931(5) 0.0416(13) Uani 1 d .
B11 B 0.1240(10) 0.0628(5) 0.3386(6) 0.052(2) Uani 1 d .
C9 C -0.0530(8) 0.1619(4) -0.0073(5) 0.0501(14) Uani 1 d .
O O -0.1048(9) 0.1594(4) -0.0900(4) 0.090(2) Uani 1 d .
C1 C 0.4182(9) 0.2208(6) 0.1800(7) 0.083(3) Uani 1 d .
H1A H 0.3859(17) 0.2734(26) 0.1735(8) 0.100 Uiso 1 calc R
H1B H 0.5139(47) 0.2160(6) 0.1591(12) 0.100 Uiso 1 calc R
H1C H 0.4235(9) 0.2055(9) 0.2459(32) 0.100 Uiso 1 calc R
C2 C 0.3286(11) 0.1764(5) -0.0207(7) 0.077(2) Uani 1 d .
H2A H 0.2619(32) 0.1448(15) -0.0676(23) 0.092 Uiso 1 calc R
H2B H 0.4340(48) 0.1621(8) -0.0249(7) 0.092 Uiso 1 calc R
H2C H 0.3136(13) 0.2325(26) -0.0361(10) 0.092 Uiso 1 calc R
C3 C 0.3639(9) 0.0579(5) 0.1262(8) 0.084(3) Uani 1 d .
H3A H 0.2983(31) 0.0189(19) 0.0881(19) 0.101 Uiso 1 calc R
H3B H 0.3707(9) 0.0452(8) 0.1968(33) 0.101 Uiso 1 calc R
H3C H 0.4660(48) 0.0563(5) 0.1052(13) 0.101 Uiso 1 calc R
C4 C -0.2014(10) 0.3355(5) 0.0854(7) 0.081(3) Uani 1 d .
H4A H -0.2419(23) 0.3084(14) 0.0277(29) 0.097 Uiso 1 calc R
H4B H -0.2061(11) 0.3906(28) 0.0739(9) 0.097 Uiso 1 calc R
H4C H -0.2583(31) 0.3227(8) 0.1372(26) 0.097 Uiso 1 calc R
C5 C 0.0539(10) 0.3634(4) 0.2307(6) 0.067(2) Uani 1 d .
H5A H 0.1565(47) 0.3519(6) 0.2544(12) 0.081 Uiso 1 calc R
H5B H -0.0088(29) 0.3500(7) 0.2796(23) 0.081 Uiso 1 calc R
H5C H 0.0438(11) 0.4182(25) 0.2160(8) 0.081 Uiso 1 calc R
C6 C 0.0914(13) 0.3574(5) 0.0257(7) 0.087(3) Uani 1 d .
H6A H 0.0681(17) 0.3315(13) -0.0362(32) 0.105 Uiso 1 calc R
H6B H 0.1984(55) 0.3567(5) 0.0446(11) 0.105 Uiso 1 calc R
H6C H 0.0569(22) 0.4109(27) 0.0202(8) 0.105 Uiso 1 calc R
H1 H -0.3256(93) 0.0761(47) 0.3113(59) 0.082(26) Uiso 1 d .
H2 H -0.0718(94) -0.0260(48) 0.3983(60) 0.082(26) Uiso 1 d .
H3 H -0.1932(106) -0.0565(54) 0.2068(70) 0.105(32) Uiso 1 d .
H4 H -0.2779(65) 0.0932(32) 0.1049(41) 0.034(15) Uiso 1 d .
H5 H -0.1636(83) 0.2301(43) 0.2628(56) 0.067(22) Uiso 1 d .
H6 H -0.0561(75) 0.1452(37) 0.4408(50) 0.049(18) Uiso 1 d .
H7 H 0.1090(102) -0.0572(50) 0.2453(65) 0.088(27) Uiso 1 d .
H8 H -0.0130(77) 0.0008(44) 0.0913(52) 0.062(20) Uiso 1 d .
H10 H 0.1578(89) 0.2150(48) 0.3261(58) 0.074(24) Uiso 1 d .
H11 H 0.2295(80) 0.0402(39) 0.3943(51) 0.058(20) Uiso 1 d .
H101 H 0.1223(92) 0.1137(52) 0.2993(60) 0.074(25) Uiso 1 d .

loop_
_atom_type_symbol
_atom_type_description
_atom_type_scat_dispersion_real
_atom_type_scat_dispersion_imag
_atom_type_scat_source
C C 0.0033 0.0016 'International Tables Vol C Tables 4.2.6.8 and 6.1.1.4'
H H 0.0000 0.0000 'International Tables Vol C Tables 4.2.6.8 and 6.1.1.4'
B B 0.0013 0.0007 'International Tables Vol C Tables 4.2.6.8 and 6.1.1.4'
O O 0.0106 0.0060 'International Tables Vol C Tables 4.2.6.8 and 6.1.1.4'
P P 0.1023 0.0942 'International Tables Vol C Tables 4.2.6.8 and 6.1.1.4'
Ir Ir -1.4442 7.9887 'International Tables Vol C Tables 4.2.6.8 and 6.1.1.4'

loop_
_geom_angle_atom_site_label_1
_geom_angle_atom_site_label_2
_geom_angle_atom_site_label_3
_geom_angle
C9 Ir9 C8 93.3(3)
C9 Ir9 B4 89.6(3)
C8 Ir9 B4 46.2(3)
C9 Ir9 B10 172.9(3)
C8 Ir9 B10 82.3(3)
B4 Ir9 B10 83.3(3)
C9 Ir9 B5 126.9(3)
C8 Ir9 B5 79.5(3)
B4 Ir9 B5 48.4(3)
B10 Ir9 B5 46.9(2)
C9 Ir9 P2 88.3(2)
C8 Ir9 P2 164.2(2)
B4 Ir9 P2 118.2(2)
B10 Ir9 P2 94.4(2)
B5 Ir9 P2 87.0(2)
C9 Ir9 P1 96.0(2)
C8 Ir9 P1 96.4(2)
B4 Ir9 P1 142.5(2)
B10 Ir9 P1 90.0(2)
B5 Ir9 P1 136.9(2)
P2 Ir9 P1 99.06(6)
C1 P1 C3 103.4(5)
C1 P1 C2 102.7(4)
C3 P1 C2 100.7(4)
C1 P1 Ir9 117.6(3)
C3 P1 Ir9 113.9(3)
C2 P1 Ir9 116.2(3)
C5 P2 C4 103.1(4)
C5 P2 C6 102.9(5)
C4 P2 C6 101.7(5)
C5 P2 Ir9 118.1(3)
C4 P2 Ir9 112.1(3)
C6 P2 Ir9 116.9(3)
B3 B1 B2 59.3(5)
B3 B1 B6 107.5(6)
B2 B1 B6 58.9(5)
B3 B1 B5 109.8(5)
B2 B1 B5 107.9(5)
B6 B1 B5 60.5(4)
B3 B1 B4 60.0(5)
B2 B1 B4 107.2(6)
B6 B1 B4 109.1(5)
B5 B1 B4 61.9(4)
B3 B1 H1 115.2(40)
B2 B1 H1 122.3(40)
B6 B1 H1 127.9(40)
B5 B1 H1 124.4(40)
B4 B1 H1 117.3(40)
C7 B2 B3 60.2(4)
C7 B2 B6 104.6(5)
B3 B2 B6 109.9(6)
C7 B2 B1 105.2(5)
B3 B2 B1 60.2(5)
B6 B2 B1 61.1(5)
C7 B2 B11 56.5(4)
B3 B2 B11 108.1(5)
B6 B2 B11 60.7(5)
B1 B2 B11 108.5(6)
C7 B2 H2 123.6(47)
B3 B2 H2 118.6(45)
B6 B2 H2 123.4(45)
B1 B2 H2 122.4(47)
B11 B2 H2 122.7(47)
C8 B3 C7 54.3(4)
C8 B3 B2 104.0(5)
C7 B3 B2 59.1(5)
C8 B3 B1 106.1(6)
C7 B3 B1 104.6(5)
B2 B3 B1 60.5(5)
C8 B3 B4 59.7(4)
C7 B3 B4 102.9(5)
B2 B3 B4 108.9(6)
B1 B3 B4 61.0(5)
C8 B3 H3 121.0(52)
C7 B3 H3 115.8(51)
B2 B3 H3 117.6(52)
B1 B3 H3 129.9(52)
B4 B3 H3 129.9(51)
C8 B4 B3 58.6(4)
C8 B4 B1 103.7(6)
B3 B4 B1 58.9(5)
C8 B4 B5 104.9(5)
B3 B4 B5 106.6(5)
B1 B4 B5 58.9(4)
C8 B4 Ir9 65.4(3)
B3 B4 Ir9 119.0(5)
B1 B4 Ir9 118.3(4)
B5 B4 Ir9 66.0(3)
C8 B4 H4 121.5(29)
B3 B4 H4 113.1(29)
B1 B4 H4 120.2(29)
B5 B4 H4 129.7(29)
Ir9 B4 H4 115.3(29)
B10 B5 B1 109.3(6)
B10 B5 B6 59.4(4)
B1 B5 B6 59.5(5)
B10 B5 B4 110.6(5)
B1 B5 B4 59.2(4)
B6 B5 B4 106.2(6)
B10 B5 Ir9 66.4(3)
B1 B5 Ir9 118.2(4)
B6 B5 Ir9 117.3(4)
B4 B5 Ir9 65.6(3)
B10 B5 H5 115.7(39)
B1 B5 H5 123.6(39)
B6 B5 H5 120.1(40)
B4 B5 H5 126.1(39)
Ir9 B5 H5 110.0(39)
B2 B6 B11 60.4(5)
B2 B6 B10 112.1(6)
B11 B6 B10 61.8(4)
B2 B6 B1 60.0(5)
B11 B6 B1 107.4(6)
B10 B6 B1 110.1(5)
B2 B6 B5 108.3(5)
B11 B6 B5 106.9(5)
B10 B6 B5 60.0(4)
B1 B6 B5 60.0(5)
B2 B6 H6 122.8(33)
B11 B6 H6 128.5(34)
B10 B6 H6 119.8(33)
B1 B6 H6 116.9(34)
B5 B6 H6 117.0(33)
C8 C7 B11 114.0(5)
C8 C7 B2 112.2(6)
B11 C7 B2 63.5(5)
C8 C7 B3 62.6(4)
B11 C7 B3 114.4(6)
B2 C7 B3 60.8(5)
C8 C7 H7 115.4(49)
B11 C7 H7 121.0(49)
B2 C7 H7 120.6(48)
B3 C7 H7 115.6(48)
C7 C8 B3 63.1(5)
C7 C8 B4 111.5(5)
B3 C8 B4 61.7(5)
C7 C8 Ir9 119.7(4)
B3 C8 Ir9 124.5(5)
B4 C8 Ir9 68.4(3)
C7 C8 H8 112.8(41)
B3 C8 H8 105.7(39)
B4 C8 H8 118.5(39)
Ir9 C8 H8 118.7(41)
B6 B10 B5 60.6(4)
B6 B10 B11 59.0(5)
B5 B10 B11 105.3(5)
B6 B10 Ir9 118.5(4)
B5 B10 Ir9 66.7(3)
B11 B10 Ir9 111.3(4)
B6 B10 H10 117.1(41)
B5 B10 H10 123.0(41)
B11 B10 H10 121.3(41)
Ir9 B10 H10 117.0(41)
B6 B10 H101 75.3(52)
B5 B10 H101 112.1(53)
B11 B10 H101 17.6(52)
Ir9 B10 H101 98.5(52)
H10 B10 H101 122.3(67)
C7 B11 B2 59.9(4)
C7 B11 B6 105.7(6)
B2 B11 B6 58.9(5)
C7 B11 B10 109.7(5)
B2 B11 B10 108.6(6)
B6 B11 B10 59.1(4)
C7 B11 H11 115.7(33)
B2 B11 H11 117.4(33)
B6 B11 H11 127.3(34)
B10 B11 H11 126.7(33)
C7 B11 H101 101.1(47)
B2 B11 H101 116.5(47)
B6 B11 H101 73.7(47)
B10 B11 H101 15.7(47)
H11 B11 H101 124.6(57)
O C9 Ir9 178.0(7)
P1 C1 H1A 109.5(3)
P1 C1 H1B 109.5(3)
H1A C1 H1B 109.5
P1 C1 H1C 109.5(3)
H1A C1 H1C 109.5
H1B C1 H1C 109.5
P1 C2 H2A 109.5(3)
P1 C2 H2B 109.5(3)
H2A C2 H2B 109.5
P1 C2 H2C 109.5(3)
H2A C2 H2C 109.5
H2B C2 H2C 109.5
P1 C3 H3A 109.5(3)
P1 C3 H3B 109.5(3)
H3A C3 H3B 109.5
P1 C3 H3C 109.5(3)
H3A C3 H3C 109.5
H3B C3 H3C 109.5
P2 C4 H4A 109.5(3)
P2 C4 H4B 109.5(3)
H4A C4 H4B 109.5
P2 C4 H4C 109.5(3)
H4A C4 H4C 109.5
H4B C4 H4C 109.5
P2 C5 H5A 109.5(3)
P2 C5 H5B 109.5(3)
H5A C5 H5B 109.5
P2 C5 H5C 109.5(3)
H5A C5 H5C 109.5
H5B C5 H5C 109.5
P2 C6 H6A 109.5(3)
P2 C6 H6B 109.5(4)
H6A C6 H6B 109.5
P2 C6 H6C 109.5(3)
H6A C6 H6C 109.5
H6B C6 H6C 109.5

loop_
_geom_bond_atom_site_label_1
_geom_bond_atom_site_label_2
_geom_bond_distance
Ir9 C9 1.870(6)
Ir9 C8 2.182(7)
Ir9 B4 2.232(7)
Ir9 B10 2.235(6)
Ir9 B5 2.239(7)
Ir9 P2 2.331(2)
Ir9 P1 2.341(2)
P1 C1 1.804(8)
P1 C3 1.808(8)
P1 C2 1.814(8)
P2 C5 1.804(7)
P2 C4 1.807(8)
P2 C6 1.817(8)
B1 B3 1.748(13)
B1 B2 1.753(14)
B1 B6 1.771(11)
B1 B5 1.780(12)
B1 B4 1.786(11)
B1 H1 1.16(8)
B2 C7 1.703(11)
B2 B3 1.732(11)
B2 B6 1.734(12)
B2 B11 1.762(12)
B2 H2 1.03(8)
B3 C8 1.715(10)
B3 C7 1.722(11)
B3 B4 1.768(13)
B3 H3 1.06(9)
B4 C8 1.733(10)
B4 B5 1.833(10)
B4 H4 1.13(6)
B5 B10 1.779(9)
B5 B6 1.790(11)
B5 H5 1.10(7)
B6 B11 1.767(12)
B6 B10 1.769(10)
B6 H6 1.12(7)
C7 C8 1.568(9)
C7 B11 1.642(10)
C7 H7 1.05(8)
C8 H8 1.02(7)
B10 B11 1.817(10)
B10 H10 1.09(8)
B10 H101 0.90(8)
B11 H11 1.18(7)
B11 H101 1.00(8)
C9 O 1.153(8)
C1 H1A 0.92(4)
C1 H1B 0.92(4)
C1 H1C 0.92(4)
C2 H2A 0.96(4)
C2 H2B 0.96(4)
C2 H2C 0.96(4)
C3 H3A 0.97(4)
C3 H3B 0.97(4)
C3 H3C 0.97(4)
C4 H4A 0.93(5)
C4 H4B 0.93(5)
C4 H4C 0.93(5)
C5 H5A 0.94(4)
C5 H5B 0.94(4)
C5 H5C 0.94(4)
C6 H6A 0.94(5)
C6 H6B 0.94(5)
C6 H6C 0.94(5)

loop_
_geom_torsion_atom_site_label_1
_geom_torsion_atom_site_label_2
_geom_torsion_atom_site_label_3
_geom_torsion_atom_site_label_4
_geom_torsion
C9 Ir9 P1 C1 138.5(4)
C8 Ir9 P1 C1 -127.5(4)
B4 Ir9 P1 C1 -124.3(5)
B10 Ir9 P1 C1 -45.3(4)
B5 Ir9 P1 C1 -46.0(5)
P2 Ir9 P1 C1 49.2(4)
C9 Ir9 P1 C3 -100.3(4)
C8 Ir9 P1 C3 -6.3(4)
B4 Ir9 P1 C3 -3.1(5)
B10 Ir9 P1 C3 76.0(4)
B5 Ir9 P1 C3 75.2(5)
P2 Ir9 P1 C3 170.5(4)
C9 Ir9 P1 C2 16.2(4)
C8 Ir9 P1 C2 110.2(4)
B4 Ir9 P1 C2 113.4(4)
B10 Ir9 P1 C2 -167.6(4)
B5 Ir9 P1 C2 -168.4(4)
P2 Ir9 P1 C2 -73.1(3)
C9 Ir9 P2 C5 -179.1(4)
C8 Ir9 P2 C5 84.8(7)
B4 Ir9 P2 C5 92.3(4)
B10 Ir9 P2 C5 7.5(4)
B5 Ir9 P2 C5 53.8(4)
P1 Ir9 P2 C5 -83.2(3)
C9 Ir9 P2 C4 61.3(4)
C8 Ir9 P2 C4 -34.7(7)
B4 Ir9 P2 C4 -27.3(4)
B10 Ir9 P2 C4 -112.1(4)
B5 Ir9 P2 C4 -65.8(4)
P1 Ir9 P2 C4 157.2(3)
C9 Ir9 P2 C6 -55.5(5)
C8 Ir9 P2 C6 -151.5(7)
B4 Ir9 P2 C6 -144.0(5)
B10 Ir9 P2 C6 131.1(5)
B5 Ir9 P2 C6 177.4(5)
P1 Ir9 P2 C6 40.4(4)
B3 B1 B2 C7 41.5(5)
B6 B1 B2 C7 -98.5(6)
B5 B1 B2 C7 -61.4(7)
B4 B1 B2 C7 3.8(7)
B3 B1 B2 B3 0.000(1)
B6 B1 B2 B3 -140.0(6)
B5 B1 B2 B3 -102.9(6)
B4 B1 B2 B3 -37.6(5)
B3 B1 B2 B6 140.0(6)
B6 B1 B2 B6 0.000(1)
B5 B1 B2 B6 37.1(5)
B4 B1 B2 B6 102.3(6)
B3 B1 B2 B11 100.7(6)
B6 B1 B2 B11 -39.3(5)
B5 B1 B2 B11 -2.2(7)
B4 B1 B2 B11 63.1(7)
C7 B2 B3 C8 -31.7(5)
B6 B2 B3 C8 64.1(8)
B1 B2 B3 C8 100.8(6)
B11 B2 B3 C8 -0.5(9)
C7 B2 B3 C7 0.000(1)
B6 B2 B3 C7 95.8(6)
B1 B2 B3 C7 132.5(6)
B11 B2 B3 C7 31.2(6)
C7 B2 B3 B1 -132.5(6)
B6 B2 B3 B1 -36.8(6)
B1 B2 B3 B1 0.000(2)
B11 B2 B3 B1 -101.4(7)
C7 B2 B3 B4 -94.0(6)
B6 B2 B3 B4 1.7(8)
B1 B2 B3 B4 38.5(6)
B11 B2 B3 B4 -62.8(8)
B2 B1 B3 C8 -97.2(6)
B6 B1 B3 C8 -61.9(7)
B5 B1 B3 C8 2.3(8)
B4 B1 B3 C8 40.5(5)
B2 B1 B3 C7 -40.8(5)
B6 B1 B3 C7 -5.5(7)
B5 B1 B3 C7 58.8(7)
B4 B1 B3 C7 96.9(5)
B2 B1 B3 B2 0.000(2)
B6 B1 B3 B2 35.3(5)
B5 B1 B3 B2 99.5(6)
B4 B1 B3 B2 137.7(6)
B2 B1 B3 B4 -137.7(6)
B6 B1 B3 B4 -102.4(6)
B5 B1 B3 B4 -38.2(5)
B4 B1 B3 B4 0.0
C8 B3 B4 C8 0.0
C7 B3 B4 C8 34.1(4)
B2 B3 B4 C8 95.5(6)
B1 B3 B4 C8 133.7(5)
C8 B3 B4 B1 -133.7(5)
C7 B3 B4 B1 -99.7(6)
B2 B3 B4 B1 -38.3(6)
B1 B3 B4 B1 0.000(1)
C8 B3 B4 B5 -97.7(5)
C7 B3 B4 B5 -63.6(6)
B2 B3 B4 B5 -2.2(7)
B1 B3 B4 B5 36.1(5)
C8 B3 B4 Ir9 -26.3(5)
C7 B3 B4 Ir9 7.7(7)
B2 B3 B4 Ir9 69.1(7)
B1 B3 B4 Ir9 107.4(5)
B3 B1 B4 C8 -39.4(5)
B2 B1 B4 C8 -2.1(7)
B6 B1 B4 C8 60.2(7)
B5 B1 B4 C8 99.3(5)
B3 B1 B4 B3 0.000(1)
B2 B1 B4 B3 37.3(5)
B6 B1 B4 B3 99.6(7)
B5 B1 B4 B3 138.8(5)
B3 B1 B4 B5 -138.8(5)
B2 B1 B4 B5 -101.5(6)
B6 B1 B4 B5 -39.1(5)
B5 B1 B4 B5 0.0
B3 B1 B4 Ir9 -108.6(6)
B2 B1 B4 Ir9 -71.3(7)
B6 B1 B4 Ir9 -8.9(8)
B5 B1 B4 Ir9 30.2(5)
C9 Ir9 B4 C8 95.0(3)
C8 Ir9 B4 C8 0.0
B10 Ir9 B4 C8 -85.7(3)
B5 Ir9 B4 C8 -120.9(5)
P2 Ir9 B4 C8 -177.2(3)
P1 Ir9 B4 C8 -4.4(5)
C9 Ir9 B4 B3 119.6(5)
C8 Ir9 B4 B3 24.6(5)
B10 Ir9 B4 B3 -61.1(5)
B5 Ir9 B4 B3 -96.3(6)
P2 Ir9 B4 B3 -152.6(4)
P1 Ir9 B4 B3 20.2(7)
C9 Ir9 B4 B1 -172.2(6)
C8 Ir9 B4 B1 92.8(6)
B10 Ir9 B4 B1 7.1(6)
B5 Ir9 B4 B1 -28.1(5)
P2 Ir9 B4 B1 -84.4(6)
P1 Ir9 B4 B1 88.4(6)
C9 Ir9 B4 B5 -144.1(4)
C8 Ir9 B4 B5 120.9(5)
B10 Ir9 B4 B5 35.2(4)
B5 Ir9 B4 B5 0.0
P2 Ir9 B4 B5 -56.3(4)
P1 Ir9 B4 B5 116.5(3)
B3 B1 B5 B10 -65.7(7)
B2 B1 B5 B10 -2.6(7)
B6 B1 B5 B10 33.8(5)
B4 B1 B5 B10 -103.0(5)
B3 B1 B5 B6 -99.4(7)
B2 B1 B5 B6 -36.4(5)
B6 B1 B5 B6 0.0
B4 B1 B5 B6 -136.8(6)
B3 B1 B5 B4 37.4(5)
B2 B1 B5 B4 100.4(6)
B6 B1 B5 B4 136.8(6)
B4 B1 B5 B4 0.0
B3 B1 B5 Ir9 7.3(8)
B2 B1 B5 Ir9 70.3(6)
B6 B1 B5 Ir9 106.7(5)
B4 B1 B5 Ir9 -30.1(5)
C8 B4 B5 B10 3.5(7)
B3 B4 B5 B10 64.7(7)
B1 B4 B5 B10 100.8(6)
Ir9 B4 B5 B10 -50.2(4)
C8 B4 B5 B1 -97.2(6)
B3 B4 B5 B1 -36.1(5)
B1 B4 B5 B1 0.0
Ir9 B4 B5 B1 -151.0(5)
C8 B4 B5 B6 -59.3(6)
B3 B4 B5 B6 1.8(6)
B1 B4 B5 B6 37.9(5)
Ir9 B4 B5 B6 -113.1(4)
C8 B4 B5 Ir9 53.8(4)
B3 B4 B5 Ir9 114.9(5)
B1 B4 B5 Ir9 151.0(5)
Ir9 B4 B5 Ir9 0.0
C9 Ir9 B5 B10 175.4(4)
C8 Ir9 B5 B10 89.2(4)
B4 Ir9 B5 B10 128.3(5)
B10 Ir9 B5 B10 0.0
P2 Ir9 B5 B10 -99.0(3)
P1 Ir9 B5 B10 1.0(5)
C9 Ir9 B5 B1 75.4(6)
C8 Ir9 B5 B1 -10.8(5)
B4 Ir9 B5 B1 28.2(5)
B10 Ir9 B5 B1 -100.1(6)
P2 Ir9 B5 B1 161.0(5)
P1 Ir9 B5 B1 -99.0(5)
C9 Ir9 B5 B6 143.6(4)
C8 Ir9 B5 B6 57.4(5)
B4 Ir9 B5 B6 96.4(6)
B10 Ir9 B5 B6 -31.9(4)
P2 Ir9 B5 B6 -130.8(5)
P1 Ir9 B5 B6 -30.8(6)
C9 Ir9 B5 B4 47.2(5)
C8 Ir9 B5 B4 -39.0(4)
B4 Ir9 B5 B4 0.0
B10 Ir9 B5 B4 -128.3(5)
P2 Ir9 B5 B4 132.8(3)
P1 Ir9 B5 B4 -127.2(3)
C7 B2 B6 B11 -37.0(5)
B3 B2 B6 B11 -100.1(6)
B1 B2 B6 B11 -136.5(5)
B11 B2 B6 B11 0.0
C7 B2 B6 B10 -1.7(8)
B3 B2 B6 B10 -64.8(8)
B1 B2 B6 B10 -101.2(6)
B11 B2 B6 B10 35.3(5)
C7 B2 B6 B1 99.5(6)
B3 B2 B6 B1 36.4(6)
B1 B2 B6 B1 0.000(1)
B11 B2 B6 B1 136.5(5)
C7 B2 B6 B5 62.6(7)
B3 B2 B6 B5 -0.5(8)
B1 B2 B6 B5 -36.9(5)
B11 B2 B6 B5 99.5(6)
B3 B1 B6 B2 -35.4(6)
B2 B1 B6 B2 0.0
B5 B1 B6 B2 -138.8(6)
B4 B1 B6 B2 -99.0(6)
B3 B1 B6 B11 3.4(8)
B2 B1 B6 B11 38.9(5)
B5 B1 B6 B11 -99.9(5)
B4 B1 B6 B11 -60.1(7)
B3 B1 B6 B10 69.1(7)
B2 B1 B6 B10 104.6(6)
B5 B1 B6 B10 -34.2(5)
B4 B1 B6 B10 5.6(8)
B3 B1 B6 B5 103.3(6)
B2 B1 B6 B5 138.8(6)
B5 B1 B6 B5 0.0
B4 B1 B6 B5 39.7(6)
B10 B5 B6 B2 -105.5(6)
B1 B5 B6 B2 37.0(6)
B4 B5 B6 B2 -0.8(7)
Ir9 B5 B6 B2 -71.3(6)
B10 B5 B6 B11 -41.8(5)
B1 B5 B6 B11 100.7(6)
B4 B5 B6 B11 62.9(6)
Ir9 B5 B6 B11 -7.6(7)
B10 B5 B6 B10 0.0
B1 B5 B6 B10 142.5(6)
B4 B5 B6 B10 104.7(5)
Ir9 B5 B6 B10 34.2(4)
B10 B5 B6 B1 -142.5(6)
B1 B5 B6 B1 0.0
B4 B5 B6 B1 -37.8(5)
Ir9 B5 B6 B1 -108.3(5)
B3 B2 C7 C8 37.1(6)
B6 B2 C7 C8 -67.8(7)
B1 B2 C7 C8 -4.4(7)
B11 B2 C7 C8 -106.8(6)
B3 B2 C7 B11 143.8(6)
B6 B2 C7 B11 39.0(5)
B1 B2 C7 B11 102.4(6)
B11 B2 C7 B11 0.0
B3 B2 C7 B3 0.0
B6 B2 C7 B3 -104.9(7)
B1 B2 C7 B3 -41.5(6)
B11 B2 C7 B3 -143.8(6)
C8 B3 C7 C8 0.0
B2 B3 C7 C8 -141.1(6)
B1 B3 C7 C8 -99.6(6)
B4 B3 C7 C8 -36.5(5)
C8 B3 C7 B11 105.6(6)
B2 B3 C7 B11 -35.5(6)
B1 B3 C7 B11 6.0(8)
B4 B3 C7 B11 69.1(6)
C8 B3 C7 B2 141.1(6)
B2 B3 C7 B2 0.000(2)
B1 B3 C7 B2 41.5(5)
B4 B3 C7 B2 104.5(6)
B11 C7 C8 B3 -106.2(7)
B2 C7 C8 B3 -36.3(6)
B3 C7 C8 B3 0.0
B11 C7 C8 B4 -66.7(7)
B2 C7 C8 B4 3.2(7)
B3 C7 C8 B4 39.5(5)
B11 C7 C8 Ir9 10.0(8)
B2 C7 C8 Ir9 79.8(6)
B3 C7 C8 Ir9 116.2(6)
C7 B3 C8 C7 0.0
B2 B3 C8 C7 33.8(6)
B1 B3 C8 C7 96.6(6)
B4 B3 C8 C7 137.8(5)
C7 B3 C8 B4 -137.8(5)
B2 B3 C8 B4 -104.0(7)
B1 B3 C8 B4 -41.2(5)
B4 B3 C8 B4 0.0
C7 B3 C8 Ir9 -109.0(6)
B2 B3 C8 Ir9 -75.2(7)
B1 B3 C8 Ir9 -12.4(8)
B4 B3 C8 Ir9 28.8(5)
B3 B4 C8 C7 -40.1(5)
B1 B4 C8 C7 -0.5(7)
B5 B4 C8 C7 60.4(7)
Ir9 B4 C8 C7 114.6(5)
B3 B4 C8 B3 0.0
B1 B4 C8 B3 39.6(5)
B5 B4 C8 B3 100.5(6)
Ir9 B4 C8 B3 154.7(4)
B3 B4 C8 Ir9 -154.7(4)
B1 B4 C8 Ir9 -115.2(4)
B5 B4 C8 Ir9 -54.2(4)
Ir9 B4 C8 Ir9 0.0
C9 Ir9 C8 C7 170.6(5)
B4 Ir9 C8 C7 -103.2(6)
B10 Ir9 C8 C7 -15.1(5)
B5 Ir9 C8 C7 -62.5(5)
P2 Ir9 C8 C7 -94.1(8)
P1 Ir9 C8 C7 74.1(5)
C9 Ir9 C8 B3 -113.4(5)
B4 Ir9 C8 B3 -27.1(5)
B10 Ir9 C8 B3 61.0(5)
B5 Ir9 C8 B3 13.6(5)
P2 Ir9 C8 B3 -18.0(10)
P1 Ir9 C8 B3 150.2(5)
C9 Ir9 C8 B4 -86.2(4)
B4 Ir9 C8 B4 0.0
B10 Ir9 C8 B4 88.1(3)
B5 Ir9 C8 B4 40.7(3)
P2 Ir9 C8 B4 9.1(8)
P1 Ir9 C8 B4 177.3(3)
B2 B6 B10 B5 99.0(6)
B11 B6 B10 B5 133.7(5)
B1 B6 B10 B5 34.2(6)
B5 B6 B10 B5 0.0
B2 B6 B10 B11 -34.7(5)
B11 B6 B10 B11 0.000(1)
B1 B6 B10 B11 -99.5(6)
B5 B6 B10 B11 -133.7(5)
B2 B6 B10 Ir9 64.3(7)
B11 B6 B10 Ir9 99.0(5)
B1 B6 B10 Ir9 -0.5(8)
B5 B6 B10 Ir9 -34.7(5)
B1 B5 B10 B6 -33.8(5)
B6 B5 B10 B6 0.0
B4 B5 B10 B6 -97.2(6)
Ir9 B5 B10 B6 -147.0(5)
B1 B5 B10 B11 6.2(6)
B6 B5 B10 B11 40.0(5)
B4 B5 B10 B11 -57.2(6)
Ir9 B5 B10 B11 -107.0(4)
B1 B5 B10 Ir9 113.2(5)
B6 B5 B10 Ir9 147.0(5)
B4 B5 B10 Ir9 49.8(4)
Ir9 B5 B10 Ir9 0.0
C9 Ir9 B10 B6 1.8(24)
C8 Ir9 B10 B6 -50.2(5)
B4 Ir9 B10 B6 -3.6(5)
B5 Ir9 B10 B6 32.7(5)
P2 Ir9 B10 B6 114.3(5)
P1 Ir9 B10 B6 -146.6(5)
C9 Ir9 B10 B5 -30.9(23)
C8 Ir9 B10 B5 -82.8(4)
B4 Ir9 B10 B5 -36.2(4)
B5 Ir9 B10 B5 0.0
P2 Ir9 B10 B5 81.6(3)
P1 Ir9 B10 B5 -179.3(3)
C9 Ir9 B10 B11 67.2(22)
C8 Ir9 B10 B11 15.2(5)
B4 Ir9 B10 B11 61.8(5)
B5 Ir9 B10 B11 98.0(6)
P2 Ir9 B10 B11 179.7(4)
P1 Ir9 B10 B11 -81.3(4)
C8 C7 B11 B2 103.9(7)
B2 C7 B11 B2 0.0
B3 C7 B11 B2 34.4(6)
C8 C7 B11 B6 65.6(7)
B2 C7 B11 B6 -38.3(5)
B3 C7 B11 B6 -3.9(7)
C8 C7 B11 B10 3.3(8)
B2 C7 B11 B10 -100.6(7)
B3 C7 B11 B10 -66.2(7)
C7 B2 B11 C7 0.0
B3 B2 B11 C7 -32.6(6)
B6 B2 B11 C7 -135.8(6)
B1 B2 B11 C7 -96.3(6)
C7 B2 B11 B6 135.8(6)
B3 B2 B11 B6 103.2(7)
B6 B2 B11 B6 0.0
B1 B2 B11 B6 39.4(5)
C7 B2 B11 B10 102.4(6)
B3 B2 B11 B10 69.9(8)
B6 B2 B11 B10 -33.3(5)
B1 B2 B11 B10 6.1(7)
B2 B6 B11 C7 38.8(5)
B10 B6 B11 C7 -103.8(5)
B1 B6 B11 C7 0.1(7)
B5 B6 B11 C7 -62.9(6)
B2 B6 B11 B2 0.0
B10 B6 B11 B2 -142.6(5)
B1 B6 B11 B2 -38.7(5)
B5 B6 B11 B2 -101.8(6)
B2 B6 B11 B10 142.6(5)
B10 B6 B11 B10 0.000(1)
B1 B6 B11 B10 103.9(6)
B5 B6 B11 B10 40.9(5)
B6 B10 B11 C7 97.0(6)
B5 B10 B11 C7 56.3(7)
Ir9 B10 B11 C7 -14.2(7)
B6 B10 B11 B2 33.2(5)
B5 B10 B11 B2 -7.5(7)
Ir9 B10 B11 B2 -78.0(6)
B6 B10 B11 B6 0.000(2)
B5 B10 B11 B6 -40.8(5)
Ir9 B10 B11 B6 -111.3(5)
C8 Ir9 C9 O 89.8(179)
B4 Ir9 C9 O 43.7(179)
B10 Ir9 C9 O 38.3(190)
B5 Ir9 C9 O 10.4(181)
P2 Ir9 C9 O -74.5(179)
P1 Ir9 C9 O -173.5(1000)
